data_7119736
loop_
_publ_author_name
'Rao Khandavilli, U. B.'
'Bhogala, Balakrishna R.'
'Maguire, Anita R.'
'Lawrence, Simon E.'

_publ_section_title
;
 Symmetry assisted tuning of bending and brittle multi-component forms of
 probenecid.
;
_journal_issue 23
_journal_name_full 'Chemical communications (Cambridge, England)'
_journal_page_first 3381
_journal_page_last 3384
_journal_paper_doi 10.1039/c7cc01091e
_journal_volume 53
_journal_year 2017
_chemical_formula_iupac 'C26 H28 N2 O4 S'
_chemical_formula_sum 'C26 H28 N2 O4 S'
_chemical_formula_weight 464.56
_space_group_crystal_system monoclinic
_space_group_IT_number 14
_space_group_name_Hall '-P 2ybc'
_space_group_name_H-M_alt 'P 1 21/c 1'
_symmetry_space_group_name_Hall '-P 2ybc'
_symmetry_space_group_name_H-M 'P 1 21/c 1'
_atom_sites_solution_hydrogens geom
_audit_update_record
;
2017-02-10 deposited with the CCDC.
2017-03-03 downloaded from the CCDC.
;
_cell_angle_alpha 90
_cell_angle_beta 95.799(3)
_cell_angle_gamma 90
_cell_formula_units_Z 4
_cell_length_a 7.4752(7)
_cell_length_b 31.526(3)
_cell_length_c 10.6100(9)
_cell_measurement_reflns_used 6829
_cell_measurement_temperature 300.(2)
_cell_measurement_theta_max 24.4314
_cell_measurement_theta_min 2.5806
_cell_volume 2487.6(4)
_computing_cell_refinement 'SAINT V8.34A (Bruker AXS Inc., 2013)'
_computing_data_reduction 'SAINT V8.34A (Bruker AXS Inc., 2013)'
_computing_structure_refinement 'SHELXL-2014/6 (Sheldrick, 2014)'
_diffrn_ambient_temperature 300.(2)
_diffrn_detector_area_resol_mean 8.3330
_diffrn_measured_fraction_theta_full 0.992
_diffrn_measured_fraction_theta_max 0.992
_diffrn_measurement_device_type 'Bruker SMART X2S'
_diffrn_measurement_method '\w scans'
_diffrn_radiation_monochromator 'doubly curved silicon crystal'
_diffrn_radiation_type MoK\a
_diffrn_radiation_wavelength 0.71073
_diffrn_reflns_av_R_equivalents 0.0415
_diffrn_reflns_av_unetI/netI 0.0316
_diffrn_reflns_limit_h_max 9
_diffrn_reflns_limit_h_min -9
_diffrn_reflns_limit_k_max 39
_diffrn_reflns_limit_k_min -39
_diffrn_reflns_limit_l_max 13
_diffrn_reflns_limit_l_min -13
_diffrn_reflns_number 27198
_diffrn_reflns_theta_full 26.47
_diffrn_reflns_theta_max 26.47
_diffrn_reflns_theta_min 2.32
_diffrn_source 'micro-focus sealed tube'
_diffrn_source_type 'Bruker X2S'
_exptl_absorpt_coefficient_mu 0.164
_exptl_absorpt_correction_T_max 0.97
_exptl_absorpt_correction_T_min 0.86
_exptl_absorpt_correction_type multi-scan
_exptl_absorpt_process_details 'SADABS V2014/4 (Bruker AXS Inc.)'
_exptl_crystal_colour 'fluorescent yellow'
_exptl_crystal_density_diffrn 1.240
_exptl_crystal_density_method 'not measured'
_exptl_crystal_description BLOCK
_exptl_crystal_F_000 984
_exptl_crystal_size_max 0.412
_exptl_crystal_size_mid 0.214
_exptl_crystal_size_min 0.189
_refine_diff_density_max 0.161
_refine_diff_density_min -0.348
_refine_ls_extinction_method none
_refine_ls_goodness_of_fit_ref 0.988
_refine_ls_hydrogen_treatment constr
_refine_ls_matrix_type full
_refine_ls_number_parameters 301
_refine_ls_number_reflns 5107
_refine_ls_number_restraints 0
_refine_ls_restrained_S_all 0.988
_refine_ls_R_factor_all 0.0620
_refine_ls_R_factor_gt 0.0419
_refine_ls_shift/su_max 0.001
_refine_ls_shift/su_mean 0.000
_refine_ls_structure_factor_coef Fsqd
_refine_ls_weighting_details 'w=1/[\s^2^(Fo^2^)+(0.0564P)^2^+0.6338P] where P=(Fo^2^+2Fc^2^)/3'
_refine_ls_weighting_scheme calc
_refine_ls_wR_factor_gt 0.1048
_refine_ls_wR_factor_ref 0.1166
_reflns_number_gt 3788
_reflns_number_total 5107
_reflns_threshold_expression 'I > 2\s(I)'
_cod_data_source_file c7cc01091e7.cif
_cod_data_source_block I
_cod_depositor_comments 'Adding full bibliography for 7119734--7119737.cif.'
_cod_database_code 7119736

loop_
_space_group_symop_operation_xyz
'x, y, z'
'-x, y+1/2, -z+1/2'
'-x, -y, -z'
'x, -y-1/2, z-1/2'

loop_
_atom_site_type_symbol
_atom_site_label
_atom_site_fract_x
_atom_site_fract_y
_atom_site_fract_z
_atom_site_U_iso_or_equiv
_atom_site_adp_type
_atom_site_calc_flag
_atom_site_refinement_flags_adp
_atom_site_refinement_flags_posn
_atom_site_occupancy
O O1 0.3079(2) 0.43688(5) 0.76380(16) 0.0814(5) Uani d . . 1
C C2 0.2430(3) 0.40895(6) 0.69630(18) 0.0495(5) Uani d . . 1
O O3 0.07378(19) 0.39822(5) 0.68682(15) 0.0681(4) Uani d . . 1
H H3 0.0185 0.4146 0.7288 0.102 Uiso calc U R 1
C C4 0.3551(2) 0.38344(5) 0.61431(16) 0.0421(4) Uani d . . 1
C C5 0.5397(2) 0.38748(6) 0.63181(17) 0.0481(4) Uani d . . 1
H H5 0.5917 0.4056 0.6943 0.058 Uiso calc U R 1
C C6 0.6484(2) 0.36500(6) 0.55788(17) 0.0458(4) Uani d . . 1
H H6 0.7728 0.3677 0.5706 0.055 Uiso calc U R 1
C C7 0.5694(2) 0.33826(5) 0.46446(15) 0.0380(4) Uani d . . 1
C C8 0.3836(2) 0.33419(6) 0.44518(17) 0.0449(4) Uani d . . 1
H H8 0.3314 0.3164 0.3818 0.054 Uiso calc U R 1
C C9 0.2767(2) 0.35669(6) 0.52062(17) 0.0464(4) Uani d . . 1
H H9 0.1523 0.3539 0.5086 0.056 Uiso calc U R 1
S S10 0.70525(6) 0.30710(2) 0.37324(4) 0.04000(13) Uani d . . 1
O O11 0.87658(17) 0.32733(4) 0.37504(13) 0.0555(3) Uani d . . 1
O O12 0.60189(18) 0.29866(4) 0.25530(11) 0.0547(4) Uani d . . 1
N N13 0.73826(19) 0.26230(4) 0.44684(13) 0.0428(3) Uani d . . 1
C C14 0.8604(3) 0.26321(7) 0.56618(18) 0.0525(5) Uani d . . 1
H H14A 0.804 0.2481 0.6313 0.063 Uiso calc U R 1
H H14B 0.8773 0.2924 0.5936 0.063 Uiso calc U R 1
C C15 1.0408(3) 0.24379(9) 0.5535(2) 0.0736(7) Uani d . . 1
H H15A 1.099 0.2589 0.4892 0.088 Uiso calc U R 1
H H15B 1.0254 0.2145 0.5267 0.088 Uiso calc U R 1
C C16 1.1586(3) 0.24563(11) 0.6784(2) 0.1007(10) Uani d . . 1
H H16A 1.1775 0.2747 0.7033 0.151 Uiso calc U R 1
H H16B 1.2723 0.2325 0.6688 0.151 Uiso calc U R 1
H H16C 1.1005 0.2309 0.7421 0.151 Uiso calc U R 1
C C17 0.5819(3) 0.23334(6) 0.4481(2) 0.0543(5) Uani d . . 1
H H17A 0.4932 0.2407 0.3785 0.065 Uiso calc U R 1
H H17B 0.5273 0.2375 0.5263 0.065 Uiso calc U R 1
C C18 0.6308(4) 0.18769(7) 0.4370(3) 0.0806(7) Uani d . . 1
H H18A 0.7256 0.1807 0.503 0.097 Uiso calc U R 1
H H18B 0.6765 0.1829 0.3559 0.097 Uiso calc U R 1
C C19 0.4711(5) 0.15901(8) 0.4485(3) 0.1026(10) Uani d . . 1
H H19A 0.4302 0.1624 0.5308 0.154 Uiso calc U R 1
H H19B 0.5058 0.13 0.4372 0.154 Uiso calc U R 1
H H19C 0.3759 0.1664 0.3847 0.154 Uiso calc U R 1
N N21 0.8883(2) 0.44465(5) 0.82908(15) 0.0467(4) Uani d . . 1
C C22 0.8954(2) 0.43735(6) 0.95489(18) 0.0453(4) Uani d . . 1
C C23 0.9831(3) 0.40030(6) 1.0072(2) 0.0619(5) Uani d . . 1
H H23 1.0359 0.3814 0.9546 0.074 Uiso calc U R 1
C C24 0.9899(3) 0.39240(7) 1.1325(2) 0.0751(7) Uani d . . 1
H H24 1.046 0.3679 1.1651 0.09 Uiso calc U R 1
C C25 0.9137(3) 0.42066(8) 1.2151(2) 0.0733(7) Uani d . . 1
H H25 0.9201 0.4146 1.3012 0.088 Uiso calc U R 1
C C26 0.8318(3) 0.45627(7) 1.1701(2) 0.0615(5) Uani d . . 1
H H26 0.7839 0.475 1.2256 0.074 Uiso calc U R 1
C C27 0.8176(2) 0.46572(6) 1.03811(17) 0.0460(4) Uani d . . 1
C C28 0.7308(2) 0.50150(6) 0.9854(2) 0.0504(5) Uani d . . 1
H H28 0.6801 0.5208 1.0378 0.06 Uiso calc U R 1
C C29 0.7187(2) 0.50885(6) 0.85613(19) 0.0477(4) Uani d . . 1
C C30 0.6268(3) 0.54426(7) 0.7962(3) 0.0659(6) Uani d . . 1
H H30 0.5726 0.5641 0.845 0.079 Uiso calc U R 1
C C31 0.6176(3) 0.54932(8) 0.6694(3) 0.0791(7) Uani d . . 1
H H31 0.5555 0.5723 0.6315 0.095 Uiso calc U R 1
C C32 0.7010(4) 0.52017(8) 0.5944(2) 0.0777(7) Uani d . . 1
H H32 0.6935 0.5242 0.5072 0.093 Uiso calc U R 1
C C33 0.7922(3) 0.48630(7) 0.6464(2) 0.0629(5) Uani d . . 1
H H33 0.8484 0.4676 0.5951 0.075 Uiso calc U R 1
C C34 0.8022(2) 0.47924(6) 0.77908(18) 0.0463(4) Uani d . . 1

loop_
_atom_site_aniso_label
_atom_site_aniso_U_11
_atom_site_aniso_U_22
_atom_site_aniso_U_33
_atom_site_aniso_U_12
_atom_site_aniso_U_13
_atom_site_aniso_U_23
O1 0.0720(10) 0.0760(10) 0.0985(12) -0.0107(8) 0.0199(9) -0.0523(10)
C2 0.0559(11) 0.0441(10) 0.0490(11) 0.0012(9) 0.0085(9) -0.0092(8)
O3 0.0528(8) 0.0737(10) 0.0801(11) -0.0009(7) 0.0174(7) -0.0359(8)
C4 0.0457(10) 0.0375(9) 0.0432(10) -0.0013(7) 0.0049(7) -0.0057(7)
C5 0.0486(10) 0.0462(10) 0.0483(11) -0.0072(8) -0.0005(8) -0.0150(8)
C6 0.0369(9) 0.0504(10) 0.0492(11) -0.0054(8) 0.0003(8) -0.0062(8)
C7 0.0399(9) 0.0382(9) 0.0357(9) -0.0001(7) 0.0033(7) -0.0003(7)
C8 0.0409(9) 0.0500(10) 0.0431(10) -0.0036(8) 0.0004(7) -0.0153(8)
C9 0.0367(9) 0.0509(10) 0.0517(11) -0.0025(8) 0.0049(8) -0.0122(8)
S10 0.0403(2) 0.0473(3) 0.0330(2) 0.00303(18) 0.00670(17) 0.00162(18)
O11 0.0467(7) 0.0611(8) 0.0613(9) -0.0039(6) 0.0175(6) 0.0063(6)
O12 0.0596(8) 0.0724(9) 0.0316(7) 0.0137(7) 0.0017(6) -0.0038(6)
N13 0.0406(8) 0.0455(8) 0.0416(8) 0.0035(6) 0.0007(6) 0.0023(6)
C14 0.0497(11) 0.0618(12) 0.0455(11) 0.0044(9) 0.0026(8) 0.0077(9)
C15 0.0527(12) 0.1006(18) 0.0665(14) 0.0146(12) 0.0019(10) 0.0151(13)
C16 0.0549(14) 0.172(3) 0.0722(17) 0.0104(17) -0.0102(12) 0.0376(18)
C17 0.0543(11) 0.0514(11) 0.0570(12) -0.0053(9) 0.0048(9) 0.0022(9)
C18 0.0974(19) 0.0545(13) 0.0919(19) -0.0081(13) 0.0195(15) -0.0118(12)
C19 0.141(3) 0.0709(17) 0.095(2) -0.0474(18) 0.0113(19) -0.0124(14)
N21 0.0435(8) 0.0437(8) 0.0539(10) -0.0024(7) 0.0095(7) -0.0096(7)
C22 0.0389(9) 0.0414(9) 0.0564(12) -0.0075(8) 0.0090(8) -0.0053(8)
C23 0.0648(13) 0.0457(11) 0.0756(15) -0.0003(10) 0.0087(11) -0.0020(10)
C24 0.0841(17) 0.0559(13) 0.0830(18) -0.0056(12) -0.0023(13) 0.0180(12)
C25 0.0839(17) 0.0767(16) 0.0596(14) -0.0218(14) 0.0090(12) 0.0100(12)
C26 0.0598(13) 0.0681(14) 0.0590(13) -0.0180(11) 0.0175(10) -0.0083(11)
C27 0.0370(9) 0.0485(10) 0.0537(11) -0.0128(8) 0.0114(8) -0.0088(8)
C28 0.0367(9) 0.0483(11) 0.0685(13) -0.0048(8) 0.0161(9) -0.0158(9)
C29 0.0345(9) 0.0430(10) 0.0661(13) -0.0043(8) 0.0072(8) -0.0059(9)
C30 0.0490(12) 0.0529(12) 0.0962(18) 0.0045(10) 0.0097(11) 0.0018(12)
C31 0.0694(16) 0.0688(15) 0.096(2) 0.0031(13) -0.0051(14) 0.0216(14)
C32 0.0818(17) 0.0813(17) 0.0673(15) -0.0152(14) -0.0065(13) 0.0164(13)
C33 0.0659(13) 0.0654(13) 0.0572(13) -0.0097(11) 0.0059(10) -0.0017(10)
C34 0.0379(9) 0.0457(10) 0.0553(11) -0.0077(8) 0.0044(8) -0.0058(8)

loop_
_atom_type_symbol
_atom_type_description
_atom_type_scat_dispersion_real
_atom_type_scat_dispersion_imag
_atom_type_scat_source
C C 0.0033 0.0016 'International Tables Vol C Tables 4.2.6.8 and 6.1.1.4'
H H 0.0000 0.0000 'International Tables Vol C Tables 4.2.6.8 and 6.1.1.4'
N N 0.0061 0.0033 'International Tables Vol C Tables 4.2.6.8 and 6.1.1.4'
O O 0.0106 0.0060 'International Tables Vol C Tables 4.2.6.8 and 6.1.1.4'
S S 0.1246 0.1234 'International Tables Vol C Tables 4.2.6.8 and 6.1.1.4'

loop_
_geom_angle_atom_site_label_1
_geom_angle_atom_site_label_2
_geom_angle_atom_site_label_3
_geom_angle
O1 C2 O3 124.37(17)
O1 C2 C4 121.41(18)
O3 C2 C4 114.23(15)
C2 O3 H3 109.5
C5 C4 C9 119.78(16)
C5 C4 C2 118.81(15)
C9 C4 C2 121.41(16)
C4 C5 C6 120.95(16)
C4 C5 H5 119.5
C6 C5 H5 119.5
C5 C6 C7 119.03(16)
C5 C6 H6 120.5
C7 C6 H6 120.5
C6 C7 C8 120.58(16)
C6 C7 S10 120.12(13)
C8 C7 S10 119.24(13)
C9 C8 C7 119.68(16)
C9 C8 H8 120.2
C7 C8 H8 120.2
C8 C9 C4 119.98(16)
C8 C9 H9 120.0
C4 C9 H9 120.0
O12 S10 O11 119.99(8)
O12 S10 N13 107.60(8)
O11 S10 N13 106.84(8)
O12 S10 C7 107.06(8)
O11 S10 C7 107.93(8)
N13 S10 C7 106.75(8)
C14 N13 C17 114.91(14)
C14 N13 S10 116.41(12)
C17 N13 S10 117.31(12)
N13 C14 C15 113.38(16)
N13 C14 H14A 108.9
C15 C14 H14A 108.9
N13 C14 H14B 108.9
C15 C14 H14B 108.9
H14A C14 H14B 107.7
C14 C15 C16 110.7(2)
C14 C15 H15A 109.5
C16 C15 H15A 109.5
C14 C15 H15B 109.5
C16 C15 H15B 109.5
H15A C15 H15B 108.1
C15 C16 H16A 109.5
C15 C16 H16B 109.5
H16A C16 H16B 109.5
C15 C16 H16C 109.5
H16A C16 H16C 109.5
H16B C16 H16C 109.5
N13 C17 C18 113.17(18)
N13 C17 H17A 108.9
C18 C17 H17A 108.9
N13 C17 H17B 108.9
C18 C17 H17B 108.9
H17A C17 H17B 107.8
C17 C18 C19 111.6(2)
C17 C18 H18A 109.3
C19 C18 H18A 109.3
C17 C18 H18B 109.3
C19 C18 H18B 109.3
H18A C18 H18B 108.0
C18 C19 H19A 109.5
C18 C19 H19B 109.5
H19A C19 H19B 109.5
C18 C19 H19C 109.5
H19A C19 H19C 109.5
H19B C19 H19C 109.5
C34 N21 C22 119.78(15)
N21 C22 C27 121.93(17)
N21 C22 C23 119.70(17)
C27 C22 C23 118.37(18)
C24 C23 C22 120.3(2)
C24 C23 H23 119.8
C22 C23 H23 119.8
C23 C24 C25 121.3(2)
C23 C24 H24 119.4
C25 C24 H24 119.4
C26 C25 C24 120.4(2)
C26 C25 H25 119.8
C24 C25 H25 119.8
C25 C26 C27 120.7(2)
C25 C26 H26 119.7
C27 C26 H26 119.7
C28 C27 C22 117.67(17)
C28 C27 C26 123.36(18)
C22 C27 C26 118.97(19)
C29 C28 C27 120.98(17)
C29 C28 H28 119.5
C27 C28 H28 119.5
C28 C29 C34 118.05(17)
C28 C29 C30 123.55(19)
C34 C29 C30 118.40(19)
C31 C30 C29 120.7(2)
C31 C30 H30 119.6
C29 C30 H30 119.6
C30 C31 C32 120.5(2)
C30 C31 H31 119.7
C32 C31 H31 119.7
C33 C32 C31 121.3(2)
C33 C32 H32 119.3
C31 C32 H32 119.3
C32 C33 C34 120.1(2)
C32 C33 H33 120.0
C34 C33 H33 120.0
N21 C34 C33 119.48(18)
N21 C34 C29 121.56(17)
C33 C34 C29 118.96(19)

loop_
_geom_bond_atom_site_label_1
_geom_bond_atom_site_label_2
_geom_bond_distance
O1 C2 1.205(2)
C2 O3 1.304(2)
C2 C4 1.501(2)
O3 H3 0.82
C4 C5 1.380(2)
C4 C9 1.387(2)
C5 C6 1.381(3)
C5 H5 0.93
C6 C7 1.387(2)
C6 H6 0.93
C7 C8 1.389(2)
C7 S10 1.7697(16)
C8 C9 1.383(2)
C8 H8 0.93
C9 H9 0.93
S10 O12 1.4276(13)
S10 O11 1.4291(13)
S10 N13 1.6206(15)
N13 C14 1.485(2)
N13 C17 1.484(2)
C14 C15 1.499(3)
C14 H14A 0.97
C14 H14B 0.97
C15 C16 1.516(3)
C15 H15A 0.97
C15 H15B 0.97
C16 H16A 0.96
C16 H16B 0.96
C16 H16C 0.96
C17 C18 1.492(3)
C17 H17A 0.97
C17 H17B 0.97
C18 C19 1.512(4)
C18 H18A 0.97
C18 H18B 0.97
C19 H19A 0.96
C19 H19B 0.96
C19 H19C 0.96
N21 C34 1.348(2)
N21 C22 1.350(2)
C22 C27 1.422(2)
C22 C23 1.424(3)
C23 C24 1.349(3)
C23 H23 0.93
C24 C25 1.410(3)
C24 H24 0.93
C25 C26 1.343(3)
C25 H25 0.93
C26 C27 1.425(3)
C26 H26 0.93
C27 C28 1.390(3)
C28 C29 1.385(3)
C28 H28 0.93
C29 C34 1.425(3)
C29 C30 1.427(3)
C30 C31 1.349(3)
C30 H30 0.93
C31 C32 1.403(4)
C31 H31 0.93
C32 C33 1.354(3)
C32 H32 0.93
C33 C34 1.420(3)
C33 H33 0.93

loop_
_geom_torsion_atom_site_label_1
_geom_torsion_atom_site_label_2
_geom_torsion_atom_site_label_3
_geom_torsion_atom_site_label_4
_geom_torsion
O1 C2 C4 C5 10.5(3)
O3 C2 C4 C5 -169.77(18)
O1 C2 C4 C9 -168.4(2)
O3 C2 C4 C9 11.4(3)
C9 C4 C5 C6 -0.5(3)
C2 C4 C5 C6 -179.35(17)
C4 C5 C6 C7 0.4(3)
C5 C6 C7 C8 0.1(3)
C5 C6 C7 S10 -176.96(14)
C6 C7 C8 C9 -0.6(3)
S10 C7 C8 C9 176.52(14)
C7 C8 C9 C4 0.5(3)
C5 C4 C9 C8 0.0(3)
C2 C4 C9 C8 178.85(17)
C6 C7 S10 O12 -154.48(14)
C8 C7 S10 O12 28.37(16)
C6 C7 S10 O11 -24.03(17)
C8 C7 S10 O11 158.83(14)
C6 C7 S10 N13 90.52(15)
C8 C7 S10 N13 -86.63(15)
O12 S10 N13 C14 173.56(12)
O11 S10 N13 C14 43.47(14)
C7 S10 N13 C14 -71.81(13)
O12 S10 N13 C17 -44.66(15)
O11 S10 N13 C17 -174.75(13)
C7 S10 N13 C17 69.97(14)
C17 N13 C14 C15 111.03(19)
S10 N13 C14 C15 -106.28(18)
N13 C14 C15 C16 -179.9(2)
C14 N13 C17 C18 -75.1(2)
S10 N13 C17 C18 142.56(17)
N13 C17 C18 C19 175.7(2)
C34 N21 C22 C27 -1.4(2)
C34 N21 C22 C23 178.63(16)
N21 C22 C23 C24 -179.41(19)
C27 C22 C23 C24 0.6(3)
C22 C23 C24 C25 -1.0(4)
C23 C24 C25 C26 0.1(4)
C24 C25 C26 C27 1.2(3)
N21 C22 C27 C28 0.7(3)
C23 C22 C27 C28 -179.30(16)
N21 C22 C27 C26 -179.35(16)
C23 C22 C27 C26 0.6(3)
C25 C26 C27 C28 178.39(19)
C25 C26 C27 C22 -1.5(3)
C22 C27 C28 C29 0.9(3)
C26 C27 C28 C29 -179.08(17)
C27 C28 C29 C34 -1.7(3)
C27 C28 C29 C30 178.03(17)
C28 C29 C30 C31 -179.0(2)
C34 C29 C30 C31 0.7(3)
C29 C30 C31 C32 -1.1(4)
C30 C31 C32 C33 0.1(4)
C31 C32 C33 C34 1.2(4)
C22 N21 C34 C33 -178.80(16)
C22 N21 C34 C29 0.5(3)
C32 C33 C34 N21 177.82(19)
C32 C33 C34 C29 -1.5(3)
C28 C29 C34 N21 1.0(3)
C30 C29 C34 N21 -178.71(16)
C28 C29 C34 C33 -179.68(17)
C30 C29 C34 C33 0.6(3)
